data_4310257
loop_
_publ_author_name
'Olga S. Oleneva'
'Andrei V. Olenev'
'Tatiana A. Shestimerova'
'Alexey I. Baranov'
'Evgeny V. Dikarev'
'Andrei V. Shevelkov'

_publ_contact_author
;
        Andrei V. Shevelkov
        Inorganic Synthesis Laboratory
        Moscow State University
        Leninskie Gory 1/3
        119992 Moscow
        Russia
;
_publ_contact_author_email shev@inorg.chem.msu.ru
_publ_contact_author_fax '7 095 939-4788'
_publ_contact_author_phone '7 095 939-1200'
_publ_section_title
;
Reduction of the Host Cationic Framework Charge by Isoelectronic
Substitution: Synthesis and Structure of Hg7Ag2P8X6 (X = Br, I) and
Hg6Ag4P8Br6
;
_journal_name_full 'Inorganic Chemistry'
_journal_page_first 9622
_journal_page_last 9624
_journal_paper_doi 10.1021/ic0513944
_journal_volume 44
_journal_year 2005
_chemical_formula_moiety '(Hg6 Ag 3 P8) Ag Br 6'
_chemical_formula_sum 'Ag4 Br6 Hg6 P8'
_chemical_formula_weight 2362.24
_chemical_melting_point ?
_chemical_name_common 'mercury(II) silver(I) phosphide bromide'
_chemical_name_systematic
; 
 ? 
;
_space_group_IT_number 166
_symmetry_cell_setting hexagonal
_symmetry_space_group_name_Hall '-R 3 2"'
_symmetry_space_group_name_H-M 'R -3 m :H'
_atom_sites_solution_hydrogens geom
_atom_sites_solution_primary direct
_atom_sites_solution_secondary difmap
_audit_creation_method SHELXL-97
_cell_angle_alpha 90.00
_cell_angle_beta 90.00
_cell_angle_gamma 120.00
_cell_formula_units_Z 3
_cell_length_a 10.8320(4)
_cell_length_b 10.8320(4)
_cell_length_c 16.5125(12)
_cell_measurement_reflns_used 4298
_cell_measurement_temperature 173(2)
_cell_measurement_theta_max 28.20
_cell_measurement_theta_min 2.50
_cell_volume 1677.88(15)
_computing_cell_refinement 'SMART, SAINT'
_computing_data_collection SMART
_computing_data_reduction SAINT
_computing_molecular_graphics 'SHELXP-93 (Sheldrick, 1993)'
_computing_publication_material 'SHELXCIF-93 (Sheldrick, 1993)'
_computing_structure_refinement 'SHELXL-97 (Sheldrick, 1997)'
_computing_structure_solution 'SHELXS-97 (Sheldrick, 1990)'
_diffrn_ambient_temperature 173(2)
_diffrn_measured_fraction_theta_full 0.972
_diffrn_measured_fraction_theta_max 0.972
_diffrn_measurement_device_type 'Bruker SMART APEX CCD'
_diffrn_measurement_method '0.3 deg wide \w exposures'
_diffrn_radiation_monochromator graphite
_diffrn_radiation_source 'fine-focus sealed tube'
_diffrn_radiation_type MoK\a
_diffrn_radiation_wavelength 0.71073
_diffrn_reflns_av_R_equivalents 0.0292
_diffrn_reflns_av_sigmaI/netI 0.0156
_diffrn_reflns_limit_h_max 13
_diffrn_reflns_limit_h_min -14
_diffrn_reflns_limit_k_max 13
_diffrn_reflns_limit_k_min -13
_diffrn_reflns_limit_l_max 21
_diffrn_reflns_limit_l_min -21
_diffrn_reflns_number 4858
_diffrn_reflns_theta_full 28.20
_diffrn_reflns_theta_max 28.20
_diffrn_reflns_theta_min 2.50
_diffrn_standards_decay_% 0
_diffrn_standards_interval_count na
_diffrn_standards_interval_time na
_diffrn_standards_number 'none (area detector data)'
_exptl_absorpt_coefficient_mu 55.70
_exptl_absorpt_correction_T_max 0.0733
_exptl_absorpt_correction_T_min 0.0572
_exptl_absorpt_correction_type 'multi-scan (SADABS)'
_exptl_crystal_colour black
_exptl_crystal_density_diffrn 7.013
_exptl_crystal_density_meas ?
_exptl_crystal_density_method .
_exptl_crystal_description block
_exptl_crystal_F_000 2994.0
_exptl_crystal_size_max 0.11
_exptl_crystal_size_mid 0.11
_exptl_crystal_size_min 0.09
_refine_diff_density_max 3.435
_refine_diff_density_min -2.631
_refine_diff_density_rms 0.623
_refine_ls_extinction_coef 0.00044(8)
_refine_ls_extinction_expression Fc^*^=kFc[1+0.001xFc^2^\l^3^/sin(2\q)]^-1/4^
_refine_ls_extinction_method SHELXL
_refine_ls_goodness_of_fit_ref 1.379
_refine_ls_hydrogen_treatment none
_refine_ls_matrix_type full
_refine_ls_number_parameters 29
_refine_ls_number_reflns 521
_refine_ls_number_restraints 0
_refine_ls_restrained_S_all 1.379
_refine_ls_R_factor_all 0.0463
_refine_ls_R_factor_gt 0.0462
_refine_ls_shift/su_max 0.000
_refine_ls_shift/su_mean 0.000
_refine_ls_structure_factor_coef Fsqd
_refine_ls_weighting_details 'calc w=1/[\s^2^(Fo^2^)+(0.0541P)^2^+1030.4979P] where P=(Fo^2^+2Fc^2^)/3'
_refine_ls_weighting_scheme calc
_refine_ls_wR_factor_gt 0.1656
_refine_ls_wR_factor_ref 0.1657
_reflns_number_gt 519
_reflns_number_total 521
_reflns_threshold_expression >2sigma(I)
_cod_data_source_file ic0513944si20050816_045850_3.cif
_cod_data_source_block '[Hg6Ag3P8]AgBr6'
_cod_depositor_comments
;
The following automatic conversions were performed:
_chemical_melting_point value 'not measured' changed to '?' - value
is undefined or not given.
Automatic conversion script
Id: cif_fix_values 1391 2010-09-07 12:51:13Z saulius 

The following automatic conversions were performed:
data name '_publ_contact_autor' replaced with '_publ_contact_author'
as specified in the replacement file
'/home/antanas/src/cod-tools/trunk/data/replacement-values/replacement_tags.lst'.

Automatic conversion script
Id: cif_correct_tags 4998 2017-03-02 13:24:31Z antanas 
;
_cod_original_sg_symbol_H-M 'R -3 m'
_cod_database_code 4310257

loop_
_symmetry_equiv_pos_as_xyz
'x, y, z'
'-y, x-y, z'
'-x+y, -x, z'
'y, x, -z'
'x-y, -y, -z'
'-x, -x+y, -z'
'x+2/3, y+1/3, z+1/3'
'-y+2/3, x-y+1/3, z+1/3'
'-x+y+2/3, -x+1/3, z+1/3'
'y+2/3, x+1/3, -z+1/3'
'x-y+2/3, -y+1/3, -z+1/3'
'-x+2/3, -x+y+1/3, -z+1/3'
'x+1/3, y+2/3, z+2/3'
'-y+1/3, x-y+2/3, z+2/3'
'-x+y+1/3, -x+2/3, z+2/3'
'y+1/3, x+2/3, -z+2/3'
'x-y+1/3, -y+2/3, -z+2/3'
'-x+1/3, -x+y+2/3, -z+2/3'
'-x, -y, -z'
'y, -x+y, -z'
'x-y, x, -z'
'-y, -x, z'
'-x+y, y, z'
'x, x-y, z'
'-x+2/3, -y+1/3, -z+1/3'
'y+2/3, -x+y+1/3, -z+1/3'
'x-y+2/3, x+1/3, -z+1/3'
'-y+2/3, -x+1/3, z+1/3'
'-x+y+2/3, y+1/3, z+1/3'
'x+2/3, x-y+1/3, z+1/3'
'-x+1/3, -y+2/3, -z+2/3'
'y+1/3, -x+y+2/3, -z+2/3'
'x-y+1/3, x+2/3, -z+2/3'
'-y+1/3, -x+2/3, z+2/3'
'-x+y+1/3, y+2/3, z+2/3'
'x+1/3, x-y+2/3, z+2/3'

loop_
_atom_site_label
_atom_site_type_symbol
_atom_site_fract_x
_atom_site_fract_y
_atom_site_fract_z
_atom_site_U_iso_or_equiv
_atom_site_adp_type
_atom_site_occupancy
_atom_site_symmetry_multiplicity
_atom_site_calc_flag
_atom_site_refinement_flags
_atom_site_disorder_assembly
_atom_site_disorder_group
Hg1 Hg 0.12091(6) 0.87909(6) 0.11374(7) 0.0089(5) Uani 1 2 d S . .
Ag2 Ag 0.1516(5) 0.8484(5) 0.3264(7) 0.024(2) Uani 0.50 2 d SP . .
Ag3 Ag 0.0000 1.0000 0.3324(6) 0.021(2) Uani 0.50 6 d SP . .
Br4 Br 0.2723(4) 1.13614(18) 0.27440(18) 0.0104(7) Uani 1 2 d S . .
P5 P 0.0000 1.0000 0.0656(7) 0.002(2) Uiso 1 6 d S . .
P6 P 0.2280(4) 0.7720(4) 0.1959(4) 0.0039(14) Uiso 1 2 d S . .

loop_
_atom_site_aniso_label
_atom_site_aniso_U_11
_atom_site_aniso_U_22
_atom_site_aniso_U_33
_atom_site_aniso_U_23
_atom_site_aniso_U_13
_atom_site_aniso_U_12
Hg1 0.0099(6) 0.0099(6) 0.0109(7) 0.00119(19) -0.00119(19) 0.0079(5)
Ag2 0.026(2) 0.026(2) 0.007(4) -0.006(2) 0.006(2) 0.002(3)
Ag3 0.021(3) 0.021(3) 0.021(5) 0.000 0.000 0.0103(15)
Br4 0.0111(15) 0.0105(11) 0.0099(13) 0.0008(6) 0.0016(11) 0.0056(7)

loop_
_atom_type_symbol
_atom_type_description
_atom_type_scat_dispersion_real
_atom_type_scat_dispersion_imag
_atom_type_scat_source
P P 0.1023 0.0942 'International Tables Vol C Tables 4.2.6.8 and 6.1.1.4'
Br Br -0.2901 2.4595 'International Tables Vol C Tables 4.2.6.8 and 6.1.1.4'
Ag Ag -0.8971 1.1015 'International Tables Vol C Tables 4.2.6.8 and 6.1.1.4'
Hg Hg -2.3894 9.2266 'International Tables Vol C Tables 4.2.6.8 and 6.1.1.4'

loop_
_geom_angle_atom_site_label_1
_geom_angle_atom_site_label_2
_geom_angle_atom_site_label_3
_geom_angle
_geom_angle_site_symmetry_1
_geom_angle_site_symmetry_3
_geom_angle_publ_flag
P5 Hg1 P6 165.3(3) . . ?
Ag2 Ag2 P6 88(2) 31_565 31_565 ?
Ag2 Ag2 P6 79(2) 31_565 . ?
P6 Ag2 P6 166.4(3) 31_565 . ?
Ag2 Ag2 Br4 128.6(3) 31_565 3_465 ?
P6 Ag2 Br4 95.4(3) 31_565 3_465 ?
P6 Ag2 Br4 93.1(3) . 3_465 ?
Ag2 Ag2 Br4 128.6(3) 31_565 . ?
P6 Ag2 Br4 95.4(3) 31_565 . ?
P6 Ag2 Br4 93.1(3) . . ?
Br4 Ag2 Br4 102.1(2) 3_465 . ?
Ag2 Ag2 Ag3 156(3) 31_565 . ?
P6 Ag2 Ag3 68.0(4) 31_565 . ?
P6 Ag2 Ag3 125.7(4) . . ?
Br4 Ag2 Ag3 57.30(17) 3_465 . ?
Br4 Ag2 Ag3 57.30(17) . . ?
Br4 Ag3 Br4 108.4(2) 3_465 . ?
Br4 Ag3 Br4 108.4(2) 3_465 2_675 ?
Br4 Ag3 Br4 108.4(2) . 2_675 ?
Br4 Ag3 Ag2 157.4(5) 3_465 2_675 ?
Br4 Ag3 Ag2 61.30(10) . 2_675 ?
Br4 Ag3 Ag2 61.30(10) 2_675 2_675 ?
Br4 Ag3 Ag2 61.30(10) 3_465 3_465 ?
Br4 Ag3 Ag2 157.4(5) . 3_465 ?
Br4 Ag3 Ag2 61.30(10) 2_675 3_465 ?
Ag2 Ag3 Ag2 119.88(4) 2_675 3_465 ?
Br4 Ag3 Ag2 61.30(10) 3_465 . ?
Br4 Ag3 Ag2 61.30(10) . . ?
Br4 Ag3 Ag2 157.4(5) 2_675 . ?
Ag2 Ag3 Ag2 119.88(4) 2_675 . ?
Ag2 Ag3 Ag2 119.88(4) 3_465 . ?
Br4 Ag3 P6 151.4(4) 3_465 32_455 ?
Br4 Ag3 P6 87.68(14) . 32_455 ?
Br4 Ag3 P6 87.68(14) 2_675 32_455 ?
Ag2 Ag3 P6 51.2(3) 2_675 32_455 ?
Ag2 Ag3 P6 110.7(3) 3_465 32_455 ?
Ag2 Ag3 P6 110.7(3) . 32_455 ?
Br4 Ag3 P6 87.68(14) 3_465 33 ?
Br4 Ag3 P6 151.4(4) . 33 ?
Br4 Ag3 P6 87.68(14) 2_675 33 ?
Ag2 Ag3 P6 110.7(3) 2_675 33 ?
Ag2 Ag3 P6 51.2(3) 3_465 33 ?
Ag2 Ag3 P6 110.7(3) . 33 ?
P6 Ag3 P6 69.0(3) 32_455 33 ?
Br4 Ag3 P6 87.68(14) 3_465 31_565 ?
Br4 Ag3 P6 87.68(14) . 31_565 ?
Br4 Ag3 P6 151.4(4) 2_675 31_565 ?
Ag2 Ag3 P6 110.7(3) 2_675 31_565 ?
Ag2 Ag3 P6 110.7(3) 3_465 31_565 ?
Ag2 Ag3 P6 51.2(3) . 31_565 ?
P6 Ag3 P6 69.0(3) 32_455 31_565 ?
P6 Ag3 P6 69.0(3) 33 31_565 ?
Ag3 Br4 Ag2 61.4(2) . . ?
Ag3 Br4 Ag2 61.4(2) . 2_675 ?
Ag2 Br4 Ag2 120.1(5) . 2_675 ?
P5 P5 Hg1 109.3(3) 19_575 2_675 ?
P5 P5 Hg1 109.3(3) 19_575 3_465 ?
Hg1 P5 Hg1 109.6(3) 2_675 3_465 ?
P5 P5 Hg1 109.3(3) 19_575 . ?
Hg1 P5 Hg1 109.6(3) 2_675 . ?
Hg1 P5 Hg1 109.6(3) 3_465 . ?
P6 P6 P6 102.2(4) 27 26_455 ?
P6 P6 Hg1 97.3(3) 27 . ?
P6 P6 Hg1 97.3(3) 26_455 . ?
P6 P6 Ag2 124.5(4) 27 31_565 ?
P6 P6 Ag2 124.5(4) 26_455 31_565 ?
Hg1 P6 Ag2 104.0(3) . 31_565 ?
P6 P6 Ag2 127.9(3) 27 . ?
P6 P6 Ag2 127.9(3) 26_455 . ?
Hg1 P6 Ag2 90.4(3) . . ?
Ag2 P6 Ag2 13.6(3) 31_565 . ?
P6 P6 Ag3 92.2(3) 27 31_565 ?
P6 P6 Ag3 92.2(3) 26_455 31_565 ?
Hg1 P6 Ag3 164.9(3) . 31_565 ?
Ag2 P6 Ag3 60.9(3) 31_565 31_565 ?
Ag2 P6 Ag3 74.5(3) . 31_565 ?

loop_
_geom_bond_atom_site_label_1
_geom_bond_atom_site_label_2
_geom_bond_distance
_geom_bond_site_symmetry_2
_geom_bond_publ_flag
Hg1 P5 2.404(4) . ?
Hg1 P6 2.425(8) . ?
Ag2 Ag2 0.610(14) 31_565 ?
Ag2 P6 2.539(15) 31_565 ?
Ag2 P6 2.588(15) . ?
Ag2 Br4 2.844(5) 3_465 ?
Ag2 Br4 2.844(5) . ?
Ag2 Ag3 2.846(9) . ?
Ag3 Br4 2.728(5) 3_465 ?
Ag3 Br4 2.728(5) . ?
Ag3 Br4 2.728(5) 2_675 ?
Ag3 Ag2 2.846(9) 2_675 ?
Ag3 Ag2 2.846(9) 3_465 ?
Ag3 P6 3.020(11) 32_455 ?
Ag3 P6 3.020(11) 33 ?
Ag3 P6 3.020(11) 31_565 ?
Br4 Ag2 2.844(5) 2_675 ?
P5 P5 2.17(2) 19_575 ?
P5 Hg1 2.404(4) 2_675 ?
P5 Hg1 2.404(4) 3_465 ?
P6 P6 2.198(9) 27 ?
P6 P6 2.198(9) 26_455 ?
P6 Ag2 2.539(15) 31_565 ?
P6 Ag3 3.020(11) 31_565 ?
